data_7709828
loop_
_publ_author_name
'Lee, Jhen-Yi'
'Hsieh, Meng-Jun'
'Ho, Tsai-En'
'Wu, Bo-Hsin'
'Lee, Hon Man'

_publ_section_title
;
 Nickel(II) complexes containing tridentate ONCi Ligands (i = abnormal
 N-heterocyclic carbene donors) and their catalytic application in
 Suzuki-Miyaura coupling reaction
;
_journal_name_full 'Dalton Transactions'
_journal_paper_doi 10.1039/D1DT04114B
_journal_year 2022
_chemical_formula_sum 'C43 H39 Cl2 N5 Ni O4'
_chemical_formula_weight 819.40
_space_group_crystal_system monoclinic
_space_group_IT_number 14
_space_group_name_Hall '-P 2ybc'
_space_group_name_H-M_alt 'P 1 21/c 1'
_atom_sites_solution_hydrogens geom
_audit_creation_method SHELXL-2014
_audit_update_record
;
2022-01-19 deposited with the CCDC.	2022-03-22 downloaded from the CCDC.
;
_cell_angle_alpha 90
_cell_angle_beta 99.400(4)
_cell_angle_gamma 90
_cell_formula_units_Z 4
_cell_length_a 16.621(3)
_cell_length_b 11.825(2)
_cell_length_c 20.184(4)
_cell_measurement_reflns_used 6350
_cell_measurement_temperature 150(2)
_cell_measurement_theta_max 27.1
_cell_measurement_theta_min 3.1
_cell_volume 3913.8(12)
_computing_cell_refinement 'SAINT (Bruker, 2012)'
_computing_data_collection 'APEX2 (Bruker AXS, 2012)'
_computing_data_reduction 'SAINT (Bruker, 2012)'
_computing_molecular_graphics 'DIAMOND (Brandenburg, 1999)'
_computing_publication_material 'SHELXL (Sheldrick, 2015)'
_computing_structure_refinement 'SHELXL (Sheldrick, 2015)'
_computing_structure_solution 'SHELXL (Sheldrick, 2015)'
_diffrn_ambient_temperature 150(2)
_diffrn_measured_fraction_theta_full 1.000
_diffrn_measured_fraction_theta_max 0.999
_diffrn_measurement_device_type 'Bruker APEXII CCD area-detector'
_diffrn_measurement_method '\f and \w'
_diffrn_radiation_type MoK\a
_diffrn_radiation_wavelength 0.71073
_diffrn_reflns_av_unetI/netI 0.0564
_diffrn_reflns_Laue_measured_fraction_full 1.000
_diffrn_reflns_Laue_measured_fraction_max 0.999
_diffrn_reflns_limit_h_max 20
_diffrn_reflns_limit_h_min -21
_diffrn_reflns_limit_k_max 15
_diffrn_reflns_limit_k_min 0
_diffrn_reflns_limit_l_max 25
_diffrn_reflns_limit_l_min 0
_diffrn_reflns_number 8523
_diffrn_reflns_point_group_measured_fraction_full 1.000
_diffrn_reflns_point_group_measured_fraction_max 0.999
_diffrn_reflns_theta_full 25.242
_diffrn_reflns_theta_max 27.000
_diffrn_reflns_theta_min 2.045
_diffrn_source 'sealed X-ray tube'
_diffrn_source_type 'Bruker water-cooled sealed X-ray tube'
_exptl_absorpt_coefficient_mu 0.682
_exptl_absorpt_correction_T_max 0.7458
_exptl_absorpt_correction_T_min 0.6016
_exptl_absorpt_correction_type multi-scan
_exptl_absorpt_process_details 'SADABS (Sheldrick, 2003)'
_exptl_crystal_colour yellow
_exptl_crystal_density_diffrn 1.391
_exptl_crystal_description prism
_exptl_crystal_F_000 1704
_exptl_crystal_size_max 0.150
_exptl_crystal_size_mid 0.150
_exptl_crystal_size_min 0.120
_refine_diff_density_max 0.721
_refine_diff_density_min -0.976
_refine_diff_density_rms 0.095
_refine_ls_extinction_method none
_refine_ls_goodness_of_fit_ref 1.057
_refine_ls_hydrogen_treatment constr
_refine_ls_matrix_type full
_refine_ls_number_parameters 496
_refine_ls_number_reflns 8523
_refine_ls_number_restraints 0
_refine_ls_restrained_S_all 1.057
_refine_ls_R_factor_all 0.0764
_refine_ls_R_factor_gt 0.0547
_refine_ls_shift/su_max 0.001
_refine_ls_shift/su_mean 0.000
_refine_ls_structure_factor_coef Fsqd
_refine_ls_weighting_details 'w=1/[\s^2^(Fo^2^)+(0.0867P)^2^+4.5703P] where P=(Fo^2^+2Fc^2^)/3'
_refine_ls_weighting_scheme calc
_refine_ls_wR_factor_gt 0.1443
_refine_ls_wR_factor_ref 0.1629
_reflns_Friedel_coverage 0.000
_reflns_number_gt 6919
_reflns_number_total 8523
_reflns_threshold_expression 'I > 2\s(I)'
_cod_data_source_file d1dt04114b2.cif
_cod_data_source_block twin5
_cod_original_cell_volume 3913.9(13)
_cod_original_sg_symbol_H-M 'P 21/c'
_cod_database_code 7709828
_shelx_space_group_comment
;
The symmetry employed for this shelxl refinement is uniquely defined
by the following loop, which should always be used as a source of
symmetry information in preference to the above space-group names.
They are only intended as comments.
;
_shelx_estimated_absorpt_t_min 0.905
_shelx_estimated_absorpt_t_max 0.923
_shelxl_version_number 2014-3

loop_
_space_group_symop_operation_xyz
'x, y, z'
'-x, y+1/2, -z+1/2'
'-x, -y, -z'
'x, -y-1/2, z-1/2'

loop_
_atom_site_label
_atom_site_type_symbol
_atom_site_fract_x
_atom_site_fract_y
_atom_site_fract_z
_atom_site_U_iso_or_equiv
_atom_site_adp_type
_atom_site_occupancy
_atom_site_site_symmetry_order
_atom_site_calc_flag
_atom_site_refinement_flags_posn
_atom_site_refinement_flags_adp
_atom_site_refinement_flags_occupancy
_atom_site_disorder_assembly
_atom_site_disorder_group
Ni1 Ni 0.54634(3) 0.44961(4) 0.68712(3) 0.01749(13) Uani 1 1 d . . . . .
C3 C 0.4616(2) 0.4312(3) 0.73647(19) 0.0195(8) Uani 1 1 d . . . . .
O1 O 0.64042(17) 0.4318(3) 0.64700(14) 0.0244(6) Uani 1 1 d . . . . .
O2 O 0.05007(18) 0.2309(3) 0.37945(16) 0.0322(7) Uani 1 1 d . . . . .
O3 O 0.64918(16) 0.6230(2) 0.85150(13) 0.0229(6) Uani 1 1 d . . . . .
N3 N 0.36698(18) 0.3658(3) 0.79383(17) 0.0192(6) Uani 1 1 d . . . . .
N2 N 0.3804(2) 0.4219(3) 0.51550(17) 0.0227(7) Uani 1 1 d . . . . .
N1 N 0.47959(19) 0.4226(3) 0.60260(16) 0.0207(7) Uani 1 1 d . . . . .
O4 O 0.04292(19) 0.5140(3) 0.76927(17) 0.0360(8) Uani 1 1 d . . . . .
C12 C 0.4426(3) 0.3570(4) 0.4985(2) 0.0268(9) Uani 1 1 d . . . . .
H12 H 0.4426 0.3185 0.4572 0.032 Uiso 1 1 calc R U . . .
C4 C 0.5999(2) 0.5686(3) 0.81073(18) 0.0172(8) Uani 1 1 d . . . . .
C1 C 0.3980(2) 0.4581(3) 0.82659(19) 0.0188(8) Uani 1 1 d . . . . .
C14 C 0.3580(2) 0.5413(3) 0.61400(19) 0.0198(8) Uani 1 1 d . . . . .
C10 C 0.7078(2) 0.4362(3) 0.6933(2) 0.0213(8) Uani 1 1 d . . . . .
C16 C 0.2395(3) 0.5887(4) 0.6621(2) 0.0299(10) Uani 1 1 d . . . . .
H16 H 0.1860 0.5708 0.6698 0.036 Uiso 1 1 calc R U . . .
C13 C 0.4048(2) 0.4610(3) 0.5789(2) 0.0209(8) Uani 1 1 d . . . . .
C5 C 0.6996(2) 0.4718(3) 0.7588(2) 0.0204(8) Uani 1 1 d . . . . .
C2 C 0.4044(2) 0.3491(3) 0.73769(19) 0.0198(8) Uani 1 1 d . . . . .
H2 H 0.3921 0.2902 0.7056 0.024 Uiso 1 1 calc R U . . .
C9 C 0.7847(3) 0.4057(4) 0.6800(2) 0.0300(10) Uani 1 1 d . . . . .
H9 H 0.7912 0.3830 0.6360 0.036 Uiso 1 1 calc R U . . .
C15 C 0.3948(3) 0.6409(4) 0.6398(2) 0.0271(9) Uani 1 1 d . . . . .
H15 H 0.4483 0.6587 0.6323 0.032 Uiso 1 1 calc R U . . .
C6 C 0.7668(3) 0.4719(4) 0.8095(2) 0.0262(9) Uani 1 1 d . . . . .
H6 H 0.7609 0.4933 0.8538 0.031 Uiso 1 1 calc R U . . .
C17 C 0.2793(3) 0.5157(4) 0.6246(2) 0.0259(9) Uani 1 1 d . . . . .
H17 H 0.2532 0.4486 0.6064 0.031 Uiso 1 1 calc R U . . .
C18 C 0.3545(3) 0.7143(4) 0.6761(2) 0.0318(10) Uani 1 1 d . . . . .
H18 H 0.3797 0.7830 0.6927 0.038 Uiso 1 1 calc R U . . .
C11 C 0.5038(2) 0.3584(4) 0.5517(2) 0.0243(9) Uani 1 1 d . . . . .
H11 H 0.5549 0.3215 0.5539 0.029 Uiso 1 1 calc R U . . .
C8 C 0.8519(2) 0.4085(4) 0.7309(3) 0.0316(9) Uani 1 1 d . . . . .
H8 H 0.9042 0.3883 0.7216 0.038 Uiso 1 1 calc R U . . .
C7 C 0.8427(3) 0.4407(4) 0.7956(2) 0.0308(10) Uani 1 1 d . . . . .
H7 H 0.8888 0.4414 0.8304 0.037 Uiso 1 1 calc R U . . .
C20 C 0.3012(2) 0.4391(4) 0.4725(2) 0.0250(9) Uani 1 1 d . . . . .
H20A H 0.3099 0.4527 0.4258 0.030 Uiso 1 1 calc R U . . .
H20B H 0.2748 0.5072 0.4878 0.030 Uiso 1 1 calc R U . . .
C24 C 0.1199(2) 0.2452(4) 0.4248(2) 0.0235(9) Uani 1 1 d . . . . .
C19 C 0.2448(2) 0.3381(3) 0.47358(19) 0.0216(8) Uani 1 1 d . . . . .
C21 C 0.2581(3) 0.2566(4) 0.5237(2) 0.0269(9) Uani 1 1 d . . . . .
H21 H 0.3053 0.2601 0.5572 0.032 Uiso 1 1 calc R U . . .
C25 C 0.1754(2) 0.3319(3) 0.42373(19) 0.0212(8) Uani 1 1 d . . . . .
H25 H 0.1665 0.3874 0.3893 0.025 Uiso 1 1 calc R U . . .
C23 C 0.1327(3) 0.1642(4) 0.4763(2) 0.0293(9) Uani 1 1 d . . . . .
H23 H 0.0939 0.1057 0.4781 0.035 Uiso 1 1 calc R U . . .
C22 C 0.2019(3) 0.1700(4) 0.5243(2) 0.0312(10) Uani 1 1 d . . . . .
H22 H 0.2112 0.1139 0.5583 0.037 Uiso 1 1 calc R U . . .
C26 C 0.0328(3) 0.3130(4) 0.3279(2) 0.0358(11) Uani 1 1 d . . . . .
H26A H 0.0256 0.3871 0.3480 0.054 Uiso 1 1 calc R U . . .
H26B H -0.0172 0.2921 0.2977 0.054 Uiso 1 1 calc R U . . .
H26C H 0.0782 0.3167 0.3025 0.054 Uiso 1 1 calc R U . . .
C27 C 0.5095(2) 0.5928(3) 0.8132(2) 0.0205(8) Uani 1 1 d . . . . .
H27A H 0.5040 0.6147 0.8596 0.025 Uiso 1 1 calc R U . . .
H27B H 0.4917 0.6578 0.7835 0.025 Uiso 1 1 calc R U . . .
N4 N 0.4560(2) 0.4972(3) 0.79286(15) 0.0176(6) Uani 1 1 d . . . . .
C29 C 0.3874(3) 0.4568(4) 0.9484(2) 0.0359(11) Uani 1 1 d . . . . .
H29 H 0.4125 0.3844 0.9524 0.043 Uiso 1 1 calc R U . . .
C30 C 0.3741(2) 0.5105(4) 0.8864(2) 0.0217(8) Uani 1 1 d . . . . .
C28 C 0.3375(3) 0.6166(4) 0.8813(2) 0.0319(10) Uani 1 1 d . . . . .
H28 H 0.3274 0.6544 0.8392 0.038 Uiso 1 1 calc R U . . .
C36 C 0.0964(2) 0.4366(3) 0.7513(2) 0.0260(9) Uani 1 1 d . . . . .
C32 C 0.2191(2) 0.3249(3) 0.7681(2) 0.0230(8) Uani 1 1 d . . . . .
C31 C 0.2994(2) 0.2949(3) 0.8104(2) 0.0246(9) Uani 1 1 d . . . . .
H31A H 0.2953 0.3050 0.8584 0.030 Uiso 1 1 calc R U . . .
H31B H 0.3118 0.2144 0.8032 0.030 Uiso 1 1 calc R U . . .
C37 C 0.1701(2) 0.4061(4) 0.7910(2) 0.0228(8) Uani 1 1 d . . . . .
H37 H 0.1866 0.4408 0.8335 0.027 Uiso 1 1 calc R U . . .
C35 C 0.0727(3) 0.3863(4) 0.6888(2) 0.0296(10) Uani 1 1 d . . . . .
H35 H 0.0228 0.4072 0.6616 0.035 Uiso 1 1 calc R U . . .
C33 C 0.1959(3) 0.2738(4) 0.7058(2) 0.0283(9) Uani 1 1 d . . . . .
H33 H 0.2297 0.2182 0.6902 0.034 Uiso 1 1 calc R U . . .
C34 C 0.1224(3) 0.3055(4) 0.6664(2) 0.0326(10) Uani 1 1 d . . . . .
H34 H 0.1062 0.2713 0.6237 0.039 Uiso 1 1 calc R U . . .
C39 C 0.3289(3) 0.6122(5) 0.9990(2) 0.0415(12) Uani 1 1 d . . . . .
H39 H 0.3134 0.6468 1.0375 0.050 Uiso 1 1 calc R U . . .
C40 C 0.3647(4) 0.5069(5) 1.0040(2) 0.0433(13) Uani 1 1 d . . . . .
H40 H 0.3737 0.4687 1.0459 0.052 Uiso 1 1 calc R U . . .
C38 C 0.3156(3) 0.6674(5) 0.9382(3) 0.0424(12) Uani 1 1 d . . . . .
H38 H 0.2914 0.7404 0.9350 0.051 Uiso 1 1 calc R U . . .
C41 C 0.2765(3) 0.6875(4) 0.6885(2) 0.0316(10) Uani 1 1 d . . . . .
H41 H 0.2492 0.7365 0.7147 0.038 Uiso 1 1 calc R U . . .
C42 C 0.0650(4) 0.5695(4) 0.8322(3) 0.0435(13) Uani 1 1 d . . . . .
H42A H 0.0744 0.5131 0.8681 0.065 Uiso 1 1 calc R U . . .
H42B H 0.0209 0.6204 0.8398 0.065 Uiso 1 1 calc R U . . .
H42C H 0.1150 0.6134 0.8318 0.065 Uiso 1 1 calc R U . . .
N5 N 0.61680(19) 0.4965(3) 0.76449(16) 0.0192(7) Uani 1 1 d . . . . .
Cl2 Cl 0.9055(3) 0.4397(5) 0.5127(3) 0.1008(15) Uiso 0.5 1 d . . P A 1
Cl1 Cl 0.8990(5) 0.1941(6) 0.5134(4) 0.138(2) Uiso 0.5 1 d . . P A 1
C44 C 0.9315(9) 0.3221(12) 0.4781(7) 0.066(4) Uiso 0.5 1 d . . P A 1
H44A H 0.9916 0.3203 0.4819 0.079 Uiso 0.5 1 calc R U P A 1
H44B H 0.9084 0.3238 0.4297 0.079 Uiso 0.5 1 calc R U P A 1
Cl1B Cl 0.8915(3) 0.3743(5) 0.5227(3) 0.1023(15) Uiso 0.5 1 d . . P B 2
Cl2B Cl 0.8967(3) 0.1323(4) 0.4926(2) 0.0864(12) Uiso 0.5 1 d . . P B 2
C44B C 0.8956(9) 0.2664(12) 0.4599(7) 0.064(3) Uiso 0.5 1 d . . P B 2
H44C H 0.8478 0.2745 0.4240 0.077 Uiso 0.5 1 calc R U P B 2
H44D H 0.9453 0.2777 0.4395 0.077 Uiso 0.5 1 calc R U P B 2

loop_
_atom_site_aniso_label
_atom_site_aniso_U_11
_atom_site_aniso_U_22
_atom_site_aniso_U_33
_atom_site_aniso_U_23
_atom_site_aniso_U_13
_atom_site_aniso_U_12
Ni1 0.0133(2) 0.0224(2) 0.0170(2) -0.0018(2) 0.0030(2) -0.00122(19)
C3 0.0158(17) 0.021(2) 0.0207(19) -0.0027(14) 0.0009(15) 0.0027(16)
O1 0.0180(14) 0.0378(18) 0.0180(14) 0.0004(12) 0.0046(11) 0.0022(12)
O2 0.0242(15) 0.0378(19) 0.0319(18) -0.0008(14) -0.0035(13) -0.0009(13)
O3 0.0233(13) 0.0232(14) 0.0207(14) -0.0025(11) -0.0011(11) -0.0034(11)
N3 0.0158(14) 0.0179(15) 0.0253(17) 0.0023(13) 0.0073(13) -0.0011(12)
N2 0.0221(17) 0.0275(19) 0.0179(16) -0.0037(13) 0.0011(13) 0.0008(14)
N1 0.0178(16) 0.0250(18) 0.0190(16) -0.0020(14) 0.0025(13) 0.0005(13)
O4 0.0286(15) 0.0410(18) 0.0379(19) -0.0030(15) 0.0042(14) 0.0112(14)
C12 0.028(2) 0.031(2) 0.023(2) -0.0056(17) 0.0086(17) -0.0029(18)
C4 0.0188(17) 0.0175(19) 0.0148(17) 0.0060(14) 0.0014(13) -0.0060(15)
C1 0.0136(16) 0.022(2) 0.0214(18) 0.0004(15) 0.0035(14) -0.0017(15)
C14 0.0200(19) 0.022(2) 0.0179(18) 0.0017(15) 0.0045(15) 0.0057(16)
C10 0.0150(17) 0.022(2) 0.027(2) 0.0020(16) 0.0059(15) -0.0024(15)
C16 0.030(2) 0.029(2) 0.032(2) 0.0021(18) 0.0102(18) 0.0019(19)
C13 0.0181(18) 0.022(2) 0.0218(19) 0.0003(16) 0.0022(15) -0.0013(16)
C5 0.0199(19) 0.0174(19) 0.024(2) 0.0017(15) 0.0028(16) -0.0038(15)
C2 0.0196(18) 0.0190(19) 0.0213(19) -0.0028(15) 0.0046(15) 0.0003(15)
C9 0.025(2) 0.038(3) 0.029(2) 0.0020(19) 0.0105(18) 0.0043(19)
C15 0.023(2) 0.025(2) 0.033(2) -0.0025(18) 0.0027(17) -0.0008(17)
C6 0.026(2) 0.024(2) 0.028(2) -0.0033(17) 0.0020(17) -0.0011(17)
C17 0.025(2) 0.025(2) 0.029(2) -0.0003(17) 0.0061(17) -0.0021(17)
C18 0.034(2) 0.025(2) 0.035(3) -0.0008(18) -0.0005(19) 0.0002(18)
C11 0.022(2) 0.027(2) 0.025(2) -0.0065(17) 0.0065(16) 0.0025(17)
C8 0.0158(17) 0.036(2) 0.044(3) 0.004(2) 0.009(2) 0.0008(16)
C7 0.0167(19) 0.031(2) 0.041(3) -0.0015(19) -0.0057(17) 0.0011(18)
C20 0.0226(19) 0.031(2) 0.020(2) -0.0003(17) -0.0007(16) -0.0005(17)
C24 0.0193(18) 0.032(2) 0.019(2) -0.0009(16) 0.0010(15) 0.0041(17)
C19 0.0219(19) 0.025(2) 0.0174(19) -0.0016(16) 0.0008(15) 0.0005(16)
C21 0.028(2) 0.028(2) 0.022(2) 0.0027(17) -0.0026(17) 0.0030(19)
C25 0.0228(19) 0.025(2) 0.0159(19) 0.0027(15) 0.0021(15) 0.0044(16)
C23 0.030(2) 0.028(2) 0.028(2) -0.0011(18) 0.0013(18) -0.0033(19)
C22 0.033(2) 0.029(2) 0.029(2) 0.0066(19) -0.0005(19) 0.0024(19)
C26 0.032(2) 0.039(3) 0.032(2) 0.002(2) -0.0079(19) 0.007(2)
C27 0.0210(17) 0.0196(18) 0.022(2) -0.0006(16) 0.0065(16) -0.0041(15)
N4 0.0197(15) 0.0175(15) 0.0163(15) -0.0036(12) 0.0050(13) -0.0035(14)
C29 0.045(3) 0.036(3) 0.029(2) 0.009(2) 0.011(2) 0.004(2)
C30 0.0166(18) 0.026(2) 0.024(2) 0.0002(16) 0.0063(15) -0.0025(16)
C28 0.037(2) 0.034(3) 0.027(2) 0.0008(19) 0.0111(19) 0.007(2)
C36 0.0241(19) 0.027(2) 0.029(2) -0.0006(17) 0.0086(17) -0.0002(16)
C32 0.0198(18) 0.0223(19) 0.028(2) 0.0015(16) 0.0076(16) -0.0051(15)
C31 0.0208(19) 0.023(2) 0.032(2) 0.0038(16) 0.0083(16) -0.0029(16)
C37 0.0191(18) 0.026(2) 0.023(2) 0.0009(16) 0.0040(15) -0.0060(16)
C35 0.0171(19) 0.041(3) 0.030(2) 0.0026(19) 0.0031(17) -0.0010(18)
C33 0.025(2) 0.032(2) 0.030(2) -0.0090(19) 0.0098(17) -0.0026(18)
C34 0.024(2) 0.039(3) 0.035(2) -0.011(2) 0.0051(18) -0.0095(19)
C39 0.049(3) 0.052(3) 0.028(2) -0.011(2) 0.020(2) -0.006(3)
C40 0.057(3) 0.053(3) 0.020(2) 0.002(2) 0.007(2) -0.009(3)
C38 0.044(3) 0.040(3) 0.047(3) -0.005(2) 0.018(2) 0.012(2)
C41 0.035(2) 0.029(2) 0.032(2) 0.0023(19) 0.0097(19) 0.0082(19)
C42 0.054(3) 0.041(3) 0.036(3) -0.007(2) 0.010(2) 0.016(3)
N5 0.0134(15) 0.0211(17) 0.0229(17) -0.0007(13) 0.0020(12) -0.0025(13)

loop_
_atom_type_symbol
_atom_type_description
_atom_type_scat_dispersion_real
_atom_type_scat_dispersion_imag
_atom_type_scat_source
C C 0.0033 0.0016 'International Tables Vol C Tables 4.2.6.8 and 6.1.1.4'
H H 0.0000 0.0000 'International Tables Vol C Tables 4.2.6.8 and 6.1.1.4'
N N 0.0061 0.0033 'International Tables Vol C Tables 4.2.6.8 and 6.1.1.4'
Ni Ni 0.3393 1.1124 'International Tables Vol C Tables 4.2.6.8 and 6.1.1.4'
O O 0.0106 0.0060 'International Tables Vol C Tables 4.2.6.8 and 6.1.1.4'
Cl Cl 0.1484 0.1585 'International Tables Vol C Tables 4.2.6.8 and 6.1.1.4'

loop_
_geom_angle_atom_site_label_1
_geom_angle_atom_site_label_2
_geom_angle_atom_site_label_3
_geom_angle
_geom_angle_site_symmetry_1
_geom_angle_site_symmetry_3
_geom_angle_publ_flag
C3 Ni1 N5 90.75(15) . . ?
C3 Ni1 O1 165.23(15) . . ?
N5 Ni1 O1 86.67(13) . . ?
C3 Ni1 N1 94.52(16) . . ?
N5 Ni1 N1 171.29(14) . . ?
O1 Ni1 N1 89.95(13) . . ?
C2 C3 N4 104.1(3) . . ?
C2 C3 Ni1 133.1(3) . . ?
N4 C3 Ni1 121.8(3) . . ?
C10 O1 Ni1 110.7(2) . . ?
C24 O2 C26 117.0(4) . . ?
C1 N3 C2 109.3(3) . . ?
C1 N3 C31 126.6(3) . . ?
C2 N3 C31 123.9(3) . . ?
C13 N2 C12 107.7(3) . . ?
C13 N2 C20 127.6(4) . . ?
C12 N2 C20 124.6(3) . . ?
C13 N1 C11 106.6(3) . . ?
C13 N1 Ni1 129.4(3) . . ?
C11 N1 Ni1 123.9(3) . . ?
C36 O4 C42 117.5(4) . . ?
C11 C12 N2 107.1(3) . . ?
O3 C4 N5 127.3(4) . . ?
O3 C4 C27 115.1(3) . . ?
N5 C4 C27 117.6(3) . . ?
N3 C1 N4 106.3(3) . . ?
N3 C1 C30 128.2(3) . . ?
N4 C1 C30 125.5(3) . . ?
C15 C14 C17 119.6(4) . . ?
C15 C14 C13 119.3(4) . . ?
C17 C14 C13 121.0(4) . . ?
O1 C10 C9 123.0(4) . . ?
O1 C10 C5 117.8(3) . . ?
C9 C10 C5 119.2(4) . . ?
C17 C16 C41 120.8(4) . . ?
N1 C13 N2 109.7(4) . . ?
N1 C13 C14 125.3(4) . . ?
N2 C13 C14 124.8(4) . . ?
C6 C5 C10 120.0(4) . . ?
C6 C5 N5 127.7(4) . . ?
C10 C5 N5 112.1(3) . . ?
C3 C2 N3 108.6(3) . . ?
C8 C9 C10 120.2(4) . . ?
C18 C15 C14 120.7(4) . . ?
C5 C6 C7 120.1(4) . . ?
C16 C17 C14 119.6(4) . . ?
C15 C18 C41 119.9(4) . . ?
C12 C11 N1 108.8(4) . . ?
C9 C8 C7 120.2(4) . . ?
C6 C7 C8 120.3(4) . . ?
N2 C20 C19 112.2(3) . . ?
O2 C24 C25 125.2(4) . . ?
O2 C24 C23 114.9(4) . . ?
C25 C24 C23 119.9(4) . . ?
C21 C19 C25 120.1(4) . . ?
C21 C19 C20 122.0(4) . . ?
C25 C19 C20 117.8(4) . . ?
C22 C21 C19 119.4(4) . . ?
C24 C25 C19 120.0(4) . . ?
C22 C23 C24 119.6(4) . . ?
C23 C22 C21 121.1(4) . . ?
N4 C27 C4 113.7(3) . . ?
C1 N4 C3 111.6(3) . . ?
C1 N4 C27 125.3(3) . . ?
C3 N4 C27 123.0(3) . . ?
C40 C29 C30 120.9(5) . . ?
C29 C30 C28 118.9(4) . . ?
C29 C30 C1 121.5(4) . . ?
C28 C30 C1 119.6(4) . . ?
C30 C28 C38 119.8(4) . . ?
O4 C36 C35 115.4(4) . . ?
O4 C36 C37 124.6(4) . . ?
C35 C36 C37 120.0(4) . . ?
C37 C32 C33 120.7(4) . . ?
C37 C32 C31 119.3(4) . . ?
C33 C32 C31 119.9(4) . . ?
N3 C31 C32 112.0(3) . . ?
C32 C37 C36 119.7(4) . . ?
C34 C35 C36 119.7(4) . . ?
C32 C33 C34 119.1(4) . . ?
C35 C34 C33 120.8(4) . . ?
C38 C39 C40 120.0(5) . . ?
C29 C40 C39 120.2(5) . . ?
C39 C38 C28 120.3(5) . . ?
C16 C41 C18 119.4(4) . . ?
C4 N5 C5 120.3(3) . . ?
C4 N5 Ni1 126.9(3) . . ?
C5 N5 Ni1 110.5(3) . . ?
Cl2 C44 Cl1 115.3(9) . . ?
Cl2B C44B Cl1B 112.5(8) . . ?

loop_
_geom_bond_atom_site_label_1
_geom_bond_atom_site_label_2
_geom_bond_distance
_geom_bond_site_symmetry_2
_geom_bond_publ_flag
Ni1 C3 1.865(4) . ?
Ni1 N5 1.876(3) . ?
Ni1 O1 1.887(3) . ?
Ni1 N1 1.904(3) . ?
C3 C2 1.362(5) . ?
C3 N4 1.396(5) . ?
O1 C10 1.337(5) . ?
O2 C24 1.367(5) . ?
O2 C26 1.418(6) . ?
O3 C4 1.242(4) . ?
N3 C1 1.335(5) . ?
N3 C2 1.393(5) . ?
N3 C31 1.482(5) . ?
N2 C13 1.359(5) . ?
N2 C12 1.375(5) . ?
N2 C20 1.469(5) . ?
N1 C13 1.337(5) . ?
N1 C11 1.389(5) . ?
O4 C36 1.365(5) . ?
O4 C42 1.423(6) . ?
C12 C11 1.353(6) . ?
C4 N5 1.327(5) . ?
C4 C27 1.538(5) . ?
C1 N4 1.349(5) . ?
C1 C30 1.468(6) . ?
C14 C15 1.389(6) . ?
C14 C17 1.393(6) . ?
C14 C13 1.479(5) . ?
C10 C9 1.396(5) . ?
C10 C5 1.416(6) . ?
C16 C17 1.385(6) . ?
C16 C41 1.386(7) . ?
C5 C6 1.386(6) . ?
C5 N5 1.429(5) . ?
C9 C8 1.388(6) . ?
C15 C18 1.379(6) . ?
C6 C7 1.386(6) . ?
C18 C41 1.395(6) . ?
C8 C7 1.392(7) . ?
C20 C19 1.521(6) . ?
C24 C25 1.382(6) . ?
C24 C23 1.403(6) . ?
C19 C21 1.388(6) . ?
C19 C25 1.403(5) . ?
C21 C22 1.388(6) . ?
C23 C22 1.379(6) . ?
C27 N4 1.456(5) . ?
C29 C40 1.376(7) . ?
C29 C30 1.388(6) . ?
C30 C28 1.391(6) . ?
C28 C38 1.397(7) . ?
C36 C35 1.392(6) . ?
C36 C37 1.399(6) . ?
C32 C37 1.386(6) . ?
C32 C33 1.393(6) . ?
C32 C31 1.505(5) . ?
C35 C34 1.386(6) . ?
C33 C34 1.396(6) . ?
C39 C38 1.374(7) . ?
C39 C40 1.378(8) . ?
Cl2 C44 1.645(15) . ?
Cl1 C44 1.792(15) . ?
Cl1B C44B 1.807(15) . ?
Cl2B C44B 1.717(15) . ?
